data_7046871
loop_
_publ_author_name
'Li, Min'
'Wang, Chaopan'
'Xie, Hongzhen'
'Mou, Zehuai'
'Luo, Yunjie'

_publ_section_title
;
 Rare-earth metal bis(aminobenzyl) complexes supported by
 pyrrolyl-functionalized arylamide ligands: synthesis, characterization
 and styrene polymerization performance.
;
_journal_issue 29
_journal_name_full 'Dalton transactions (Cambridge, England : 2003)'
_journal_page_first 9709
_journal_page_last 9716
_journal_paper_doi 10.1039/c8dt01834k
_journal_volume 47
_journal_year 2018
_chemical_formula_moiety 'C33 H45 La N4 Si'
_chemical_formula_sum 'C33 H45 La N4 Si'
_chemical_formula_weight 664.73
_space_group_crystal_system monoclinic
_space_group_IT_number 14
_space_group_name_Hall '-P 2ybc'
_space_group_name_H-M_alt 'P 1 21/c 1'
_symmetry_space_group_name_Hall '-P 2ybc'
_symmetry_space_group_name_H-M 'P 1 21/c 1'
_atom_sites_solution_hydrogens geom
_atom_sites_solution_primary direct
_audit_creation_date 2017-12-02
_audit_creation_method
;
Olex2 1.2
(compiled 2017.08.10 svn.r3458 for OlexSys, GUI svn.r5381)
;
_audit_update_record
;
2018-06-06 deposited with the CCDC.
2018-06-27 downloaded from the CCDC.
;
_cell_angle_alpha 90
_cell_angle_beta 97.27(3)
_cell_angle_gamma 90
_cell_formula_units_Z 4
_cell_length_a 15.299(3)
_cell_length_b 13.692(3)
_cell_length_c 15.535(3)
_cell_measurement_reflns_used 24545
_cell_measurement_temperature 293(2)
_cell_measurement_theta_max 27.475
_cell_measurement_theta_min 3.035
_cell_volume 3228.0(12)
_computing_data_collection 'Bruker FRAMBO'
_computing_molecular_graphics 'Olex2 (Dolomanov et al., 2009)'
_computing_publication_material 'Olex2 (Dolomanov et al., 2009)'
_computing_structure_refinement 'XL (Sheldrick, 2008)'
_computing_structure_solution 'ShelXS (Sheldrick, 2008)'
_diffrn_ambient_temperature 293(2)
_diffrn_measured_fraction_theta_full 0.998
_diffrn_measured_fraction_theta_max 0.999
_diffrn_measurement_device_type 'Bruker P4'
_diffrn_measurement_method '\w scans'
_diffrn_radiation_monochromator graphite
_diffrn_radiation_type MoK\a
_diffrn_radiation_wavelength 0.71073
_diffrn_reflns_av_R_equivalents 0.0405
_diffrn_reflns_av_unetI/netI 0.0343
_diffrn_reflns_Laue_measured_fraction_full 0.998
_diffrn_reflns_Laue_measured_fraction_max 0.999
_diffrn_reflns_limit_h_max 19
_diffrn_reflns_limit_h_min -19
_diffrn_reflns_limit_k_max 17
_diffrn_reflns_limit_k_min -17
_diffrn_reflns_limit_l_max 18
_diffrn_reflns_limit_l_min -19
_diffrn_reflns_number 27991
_diffrn_reflns_point_group_measured_fraction_full 0.998
_diffrn_reflns_point_group_measured_fraction_max 0.999
_diffrn_reflns_theta_full 25.242
_diffrn_reflns_theta_max 26.372
_diffrn_reflns_theta_min 3.034
_exptl_absorpt_coefficient_mu 1.387
_exptl_absorpt_correction_T_max 0.7445
_exptl_absorpt_correction_T_min 0.3992
_exptl_absorpt_correction_type multi-scan
_exptl_crystal_colour yellow
_exptl_crystal_density_diffrn 1.368
_exptl_crystal_description block
_exptl_crystal_F_000 1368
_exptl_crystal_size_max 0.55
_exptl_crystal_size_mid 0.45
_exptl_crystal_size_min 0.37
_refine_diff_density_max 0.507
_refine_diff_density_min -0.376
_refine_diff_density_rms 0.054
_refine_ls_extinction_method none
_refine_ls_goodness_of_fit_ref 1.010
_refine_ls_hydrogen_treatment constr
_refine_ls_matrix_type full
_refine_ls_number_parameters 348
_refine_ls_number_reflns 6595
_refine_ls_number_restraints 0
_refine_ls_restrained_S_all 1.010
_refine_ls_R_factor_all 0.0296
_refine_ls_R_factor_gt 0.0247
_refine_ls_shift/su_max 0.002
_refine_ls_shift/su_mean 0.000
_refine_ls_structure_factor_coef Fsqd
_refine_ls_weighting_details 'w=1/[\s^2^(Fo^2^)+(0.0279P)^2^+1.3187P] where P=(Fo^2^+2Fc^2^)/3'
_refine_ls_weighting_scheme calc
_refine_ls_wR_factor_gt 0.0604
_refine_ls_wR_factor_ref 0.0638
_reflns_Friedel_coverage 0.000
_reflns_number_gt 5791
_reflns_number_total 6595
_reflns_threshold_expression 'I > 2\s(I)'
_cod_data_source_file c8dt01834k2.cif
_cod_data_source_block 2
_cod_depositor_comments 'Adding full bibliography for 7046871--7046873.cif.'
_cod_original_cell_volume 3228.0(11)
_cod_database_code 7046871
_shelx_shelxl_version_number 2014/7
_shelx_space_group_comment
;
The symmetry employed for this shelxl refinement is uniquely defined
by the following loop, which should always be used as a source of
symmetry information in preference to the above space-group names.
They are only intended as comments.
;
_shelx_estimated_absorpt_t_max 0.628
_shelx_estimated_absorpt_t_min 0.516
_olex2_refinement_description
;
1. Fixed Uiso
 At 1.2 times of:
  All C(H) groups, All C(H,H) groups
 At 1.5 times of:
  All C(H,H,H) groups
2.a Ternary CH refined with riding coordinates:
 C19(H19), C20(H20)
2.b Secondary CH2 refined with riding coordinates:
 C1(H1A,H1B), C10(H10A,H10B), C25(H25A,H25B)
2.c Aromatic/amide H refined with riding coordinates:
 C3(H3), C4(H4), C5(H5), C6(H6), C12(H12), C13(H13), C14(H14), C15(H15),
 C33(H33), C29(H29), C30(H30), C31(H31), C32(H32)
2.d Fitted hexagon refined as free rotating group:
 C33(C28,C29,C30,C31,C32)
2.e Idealised Me refined as rotating group:
 C8(H8A,H8B,H8C), C9(H9A,H9B,H9C), C17(H17A,H17B,H17C), C18(H18A,H18B,H18C),
 C23(H23A,H23B,H23C), C24(H24A,H24B,H24C), C26(H26A,H26B,H26C), C27(H27A,H27B,
 H27C)
;
_olex2_submission_special_instructions 'No special instructions were received'

loop_
_space_group_symop_operation_xyz
'x, y, z'
'-x, y+1/2, -z+1/2'
'-x, -y, -z'
'x, -y-1/2, z-1/2'

loop_
_atom_site_label
_atom_site_type_symbol
_atom_site_fract_x
_atom_site_fract_y
_atom_site_fract_z
_atom_site_U_iso_or_equiv
_atom_site_adp_type
_atom_site_occupancy
_atom_site_site_symmetry_order
_atom_site_calc_flag
_atom_site_refinement_flags_posn
C1 C 0.34735(18) 0.8058(2) 0.28529(17) 0.0568(6) Uani 1 1 d .
H1A H 0.3509 0.8436 0.3384 0.068 Uiso 1 1 calc R
H1B H 0.3214 0.7421 0.2924 0.068 Uiso 1 1 calc R
C2 C 0.42812(16) 0.80283(18) 0.24695(17) 0.0524(6) Uani 1 1 d .
C3 C 0.5025(2) 0.8620(2) 0.2783(2) 0.0723(8) Uani 1 1 d .
H3 H 0.4997 0.9005 0.3272 0.087 Uiso 1 1 calc R
C4 C 0.5771(2) 0.8637(2) 0.2391(3) 0.0875(12) Uani 1 1 d .
H4 H 0.6238 0.9034 0.2617 0.105 Uiso 1 1 calc R
C5 C 0.5847(2) 0.8082(3) 0.1670(3) 0.0871(11) Uani 1 1 d .
H5 H 0.6370 0.8079 0.1422 0.105 Uiso 1 1 calc R
C6 C 0.51382(18) 0.7525(2) 0.1316(2) 0.0679(8) Uani 1 1 d .
H6 H 0.5184 0.7150 0.0825 0.081 Uiso 1 1 calc R
C7 C 0.43539(16) 0.75179(18) 0.16894(18) 0.0514(6) Uani 1 1 d .
C8 C 0.3567(2) 0.6778(2) 0.0379(2) 0.0741(8) Uani 1 1 d .
H8A H 0.3737 0.7344 0.0076 0.111 Uiso 1 1 calc GR
H8B H 0.2983 0.6582 0.0142 0.111 Uiso 1 1 calc GR
H8C H 0.3972 0.6255 0.0316 0.111 Uiso 1 1 calc GR
C9 C 0.3411(2) 0.6106(2) 0.1762(2) 0.0725(9) Uani 1 1 d .
H9A H 0.3792 0.5598 0.1601 0.109 Uiso 1 1 calc GR
H9B H 0.2808 0.5913 0.1609 0.109 Uiso 1 1 calc GR
H9C H 0.3524 0.6215 0.2376 0.109 Uiso 1 1 calc GR
C10 C 0.15602(16) 0.82284(18) 0.03839(15) 0.0478(5) Uani 1 1 d .
H10A H 0.1083 0.8687 0.0229 0.057 Uiso 1 1 calc R
H10B H 0.1793 0.8025 -0.0140 0.057 Uiso 1 1 calc R
C11 C 0.12555(14) 0.73850(18) 0.08416(15) 0.0439(5) Uani 1 1 d .
C12 C 0.11583(17) 0.6456(2) 0.04638(17) 0.0548(6) Uani 1 1 d .
H12 H 0.1236 0.6391 -0.0118 0.066 Uiso 1 1 calc R
C13 C 0.09531(19) 0.5630(2) 0.0909(2) 0.0641(7) Uani 1 1 d .
H13 H 0.0891 0.5029 0.0629 0.077 Uiso 1 1 calc R
C14 C 0.0841(2) 0.5709(2) 0.1775(2) 0.0690(8) Uani 1 1 d .
H14 H 0.0715 0.5158 0.2087 0.083 Uiso 1 1 calc R
C15 C 0.09176(17) 0.6606(2) 0.21726(18) 0.0582(7) Uani 1 1 d .
H15 H 0.0834 0.6658 0.2753 0.070 Uiso 1 1 calc R
C16 C 0.11179(14) 0.74380(18) 0.17228(15) 0.0454(5) Uani 1 1 d .
C17 C 0.1341(2) 0.8370(2) 0.30870(17) 0.0662(8) Uani 1 1 d .
H17A H 0.0810 0.8143 0.3291 0.099 Uiso 1 1 calc GR
H17B H 0.1476 0.9015 0.3307 0.099 Uiso 1 1 calc GR
H17C H 0.1818 0.7938 0.3285 0.099 Uiso 1 1 calc GR
C18 C 0.04344(18) 0.9003(2) 0.1848(2) 0.0652(8) Uani 1 1 d .
H18A H 0.0321 0.9001 0.1226 0.098 Uiso 1 1 calc GR
H18B H 0.0542 0.9660 0.2050 0.098 Uiso 1 1 calc GR
H18C H -0.0067 0.8744 0.2085 0.098 Uiso 1 1 calc GR
C19 C 0.41385(17) 0.9637(2) 0.04137(19) 0.0575(7) Uani 1 1 d .
H19 H 0.4743 0.9384 0.0487 0.069 Uiso 1 1 calc R
C20 C 0.3488(2) 0.9353(2) -0.02633(19) 0.0617(7) Uani 1 1 d .
H20 H 0.3566 0.8840 -0.0688 0.074 Uiso 1 1 calc R
C21 C 0.28806(18) 1.0079(2) -0.03894(17) 0.0570(6) Uani 1 1 d .
C22 C 0.39109(15) 1.05434(19) 0.06937(17) 0.0492(6) Uani 1 1 d .
C23 C 0.2089(2) 1.0158(3) -0.1060(2) 0.0911(11) Uani 1 1 d .
H23A H 0.2067 0.9603 -0.1439 0.137 Uiso 1 1 calc GR
H23B H 0.2129 1.0744 -0.1391 0.137 Uiso 1 1 calc GR
H23C H 0.1566 1.0177 -0.0779 0.137 Uiso 1 1 calc GR
C24 C 0.4409(2) 1.1205(3) 0.1337(2) 0.0729(9) Uani 1 1 d .
H24A H 0.4868 1.0844 0.1676 0.109 Uiso 1 1 calc GR
H24B H 0.4017 1.1472 0.1712 0.109 Uiso 1 1 calc GR
H24C H 0.4664 1.1726 0.1039 0.109 Uiso 1 1 calc GR
C25 C 0.2646(2) 1.1698(2) 0.0328(2) 0.0639(7) Uani 1 1 d .
H25A H 0.2309 1.1884 -0.0218 0.077 Uiso 1 1 calc R
H25B H 0.3062 1.2219 0.0499 0.077 Uiso 1 1 calc R
C26 C 0.0736(2) 1.1326(3) 0.0619(3) 0.0852(10) Uani 1 1 d .
H26A H 0.0570 1.1840 0.0210 0.128 Uiso 1 1 calc GR
H26B H 0.0325 1.1299 0.1037 0.128 Uiso 1 1 calc GR
H26C H 0.0734 1.0714 0.0318 0.128 Uiso 1 1 calc GR
C27 C 0.1830(2) 1.2789(2) 0.1727(2) 0.0789(9) Uani 1 1 d .
H27A H 0.2385 1.2911 0.2072 0.118 Uiso 1 1 calc GR
H27B H 0.1369 1.2793 0.2092 0.118 Uiso 1 1 calc GR
H27C H 0.1720 1.3289 0.1293 0.118 Uiso 1 1 calc GR
C33 C 0.31592(10) 1.04952(14) 0.32530(12) 0.0594(7) Uani 1 1 d .
H33 H 0.3637 1.0310 0.2976 0.071 Uiso 1 1 calc R
C28 C 0.23639(11) 1.07409(13) 0.27664(9) 0.0497(6) Uani 1 1 d G
C29 C 0.16491(11) 1.10180(13) 0.31806(14) 0.0667(8) Uani 1 1 d G
H29 H 0.1117 1.1182 0.2855 0.080 Uiso 1 1 calc R
C30 C 0.17295(16) 1.10494(15) 0.40815(14) 0.0871(12) Uani 1 1 d G
H30 H 0.1251 1.1235 0.4359 0.104 Uiso 1 1 calc R
C31 C 0.2525(2) 1.08037(16) 0.45681(9) 0.0982(14) Uani 1 1 d G
H31 H 0.2579 1.0825 0.5171 0.118 Uiso 1 1 calc R
C32 C 0.32396(15) 1.05266(16) 0.41539(12) 0.0820(10) Uani 1 1 d G
H32 H 0.3772 1.0362 0.4480 0.098 Uiso 1 1 calc R
La1 La 0.27776(2) 0.90035(2) 0.14676(2) 0.03656(5) Uani 1 1 d .
N1 N 0.35796(14) 0.70111(15) 0.13003(14) 0.0526(5) Uani 1 1 d .
N2 N 0.12160(13) 0.83940(15) 0.21301(13) 0.0477(5) Uani 1 1 d .
N3 N 0.31337(14) 1.08031(15) 0.01995(14) 0.0490(5) Uani 1 1 d .
N4 N 0.22931(12) 1.06467(15) 0.18461(13) 0.0464(4) Uani 1 1 d .
Si1 Si 0.18636(4) 1.15711(5) 0.11862(5) 0.05225(17) Uani 1 1 d .

loop_
_atom_site_aniso_label
_atom_site_aniso_U_11
_atom_site_aniso_U_22
_atom_site_aniso_U_33
_atom_site_aniso_U_23
_atom_site_aniso_U_13
_atom_site_aniso_U_12
C1 0.0694(16) 0.0536(15) 0.0458(14) 0.0048(12) 0.0017(12) 0.0122(13)
C2 0.0529(13) 0.0422(13) 0.0582(15) 0.0042(11) -0.0083(11) 0.0115(11)
C3 0.0650(18) 0.0535(16) 0.091(2) -0.0084(16) -0.0191(16) 0.0101(14)
C4 0.0491(17) 0.0557(18) 0.151(4) -0.005(2) -0.0125(19) 0.0007(14)
C5 0.0495(16) 0.066(2) 0.148(4) 0.010(2) 0.0199(19) 0.0047(15)
C6 0.0565(15) 0.0525(16) 0.096(2) 0.0030(15) 0.0168(15) 0.0133(13)
C7 0.0497(13) 0.0389(12) 0.0645(16) 0.0045(11) 0.0032(11) 0.0090(10)
C8 0.091(2) 0.0629(19) 0.067(2) -0.0152(15) 0.0052(16) 0.0076(16)
C9 0.076(2) 0.0465(16) 0.092(2) 0.0060(15) 0.0010(17) -0.0081(14)
C10 0.0513(13) 0.0526(14) 0.0393(12) 0.0035(10) 0.0052(10) -0.0050(11)
C11 0.0374(11) 0.0510(13) 0.0430(12) 0.0007(10) 0.0038(9) -0.0056(10)
C12 0.0601(15) 0.0584(16) 0.0463(14) -0.0060(12) 0.0088(12) -0.0110(13)
C13 0.0717(18) 0.0495(15) 0.0724(19) -0.0078(14) 0.0141(15) -0.0155(14)
C14 0.0763(19) 0.0568(17) 0.077(2) 0.0115(15) 0.0231(16) -0.0167(15)
C15 0.0625(15) 0.0641(17) 0.0517(15) 0.0054(13) 0.0219(13) -0.0133(13)
C16 0.0387(11) 0.0535(14) 0.0456(13) 0.0002(11) 0.0114(10) -0.0052(10)
C17 0.0796(19) 0.079(2) 0.0446(15) -0.0096(13) 0.0261(14) -0.0201(16)
C18 0.0539(15) 0.0641(18) 0.081(2) -0.0101(14) 0.0207(15) 0.0051(13)
C19 0.0500(14) 0.0552(15) 0.0737(18) 0.0135(13) 0.0329(13) 0.0013(12)
C20 0.0813(19) 0.0493(14) 0.0618(17) -0.0001(13) 0.0377(15) -0.0066(14)
C21 0.0687(16) 0.0582(16) 0.0453(14) 0.0052(12) 0.0124(12) -0.0083(13)
C22 0.0442(12) 0.0495(14) 0.0563(15) 0.0074(12) 0.0164(11) -0.0045(11)
C23 0.105(3) 0.111(3) 0.0535(19) 0.0129(19) -0.0067(17) -0.018(2)
C24 0.0634(18) 0.080(2) 0.076(2) -0.0047(17) 0.0101(16) -0.0224(16)
C25 0.0718(17) 0.0463(14) 0.0752(19) 0.0147(13) 0.0152(15) 0.0136(13)
C26 0.0589(18) 0.096(2) 0.095(3) 0.008(2) -0.0129(17) 0.0111(17)
C27 0.090(2) 0.0496(17) 0.098(3) -0.0041(16) 0.0170(19) 0.0170(15)
C33 0.0702(17) 0.0484(15) 0.0572(16) 0.0025(12) -0.0008(13) -0.0092(13)
C28 0.0578(14) 0.0355(12) 0.0571(15) -0.0039(11) 0.0129(12) -0.0055(10)
C29 0.0764(19) 0.0554(17) 0.073(2) -0.0144(14) 0.0291(16) -0.0054(14)
C30 0.131(3) 0.061(2) 0.080(3) -0.0166(17) 0.051(2) -0.014(2)
C31 0.182(5) 0.057(2) 0.059(2) -0.0101(16) 0.029(3) -0.030(2)
C32 0.121(3) 0.0561(18) 0.063(2) 0.0101(15) -0.0106(19) -0.0168(19)
La1 0.03538(8) 0.03827(8) 0.03641(8) 0.00267(5) 0.00606(5) 0.00111(5)
N1 0.0551(11) 0.0426(11) 0.0590(13) -0.0021(10) 0.0033(10) 0.0029(9)
N2 0.0469(10) 0.0553(12) 0.0431(11) -0.0036(9) 0.0145(9) -0.0057(9)
N3 0.0546(12) 0.0433(11) 0.0506(12) 0.0066(9) 0.0124(10) 0.0015(9)
N4 0.0439(10) 0.0433(10) 0.0527(12) -0.0032(9) 0.0093(9) 0.0044(9)
Si1 0.0451(3) 0.0463(4) 0.0644(5) -0.0011(3) 0.0034(3) 0.0099(3)

loop_
_atom_type_symbol
_atom_type_description
_atom_type_scat_dispersion_real
_atom_type_scat_dispersion_imag
_atom_type_scat_source
C C 0.0033 0.0016 'International Tables Vol C Tables 4.2.6.8 and 6.1.1.4'
H H 0.0000 0.0000 'International Tables Vol C Tables 4.2.6.8 and 6.1.1.4'
La La -0.2871 2.4523 'International Tables Vol C Tables 4.2.6.8 and 6.1.1.4'
N N 0.0061 0.0033 'International Tables Vol C Tables 4.2.6.8 and 6.1.1.4'
Si Si 0.0817 0.0704 'International Tables Vol C Tables 4.2.6.8 and 6.1.1.4'

loop_
_geom_angle_atom_site_label_1
_geom_angle_atom_site_label_2
_geom_angle_atom_site_label_3
_geom_angle
H1A C1 H1B 111.3
C2 C1 H1A 114.1
C2 C1 H1B 114.1
C2 C1 La1 87.40(15)
La1 C1 H1A 114.1
La1 C1 H1B 114.1
C1 C2 La1 63.24(13)
C3 C2 C1 122.1(3)
C3 C2 La1 117.38(18)
C7 C2 C1 122.2(2)
C7 C2 C3 115.2(3)
C7 C2 La1 84.93(14)
C2 C3 H3 118.8
C4 C3 C2 122.3(3)
C4 C3 H3 118.8
C3 C4 H4 119.4
C3 C4 C5 121.2(3)
C5 C4 H4 119.4
C4 C5 H5 120.4
C4 C5 C6 119.2(3)
C6 C5 H5 120.4
C5 C6 H6 119.6
C5 C6 C7 120.7(3)
C7 C6 H6 119.6
C2 C7 N1 116.6(2)
C6 C7 C2 121.1(3)
C6 C7 N1 122.3(3)
H8A C8 H8B 109.5
H8A C8 H8C 109.5
H8B C8 H8C 109.5
N1 C8 H8A 109.5
N1 C8 H8B 109.5
N1 C8 H8C 109.5
H9A C9 H9B 109.5
H9A C9 H9C 109.5
H9B C9 H9C 109.5
N1 C9 H9A 109.5
N1 C9 H9B 109.5
N1 C9 H9C 109.5
H10A C10 H10B 108.9
C11 C10 H10A 110.8
C11 C10 H10B 110.8
C11 C10 La1 104.84(15)
La1 C10 H10A 110.8
La1 C10 H10B 110.8
C12 C11 C10 122.5(2)
C12 C11 C16 115.6(2)
C16 C11 C10 121.7(2)
C11 C12 H12 118.2
C13 C12 C11 123.5(2)
C13 C12 H12 118.2
C12 C13 H13 120.4
C12 C13 C14 119.2(3)
C14 C13 H13 120.4
C13 C14 H14 120.2
C15 C14 C13 119.6(3)
C15 C14 H14 120.2
C14 C15 H15 119.4
C14 C15 C16 121.2(3)
C16 C15 H15 119.4
C11 C16 N2 116.6(2)
C15 C16 C11 120.9(2)
C15 C16 N2 122.4(2)
H17A C17 H17B 109.5
H17A C17 H17C 109.5
H17B C17 H17C 109.5
N2 C17 H17A 109.5
N2 C17 H17B 109.5
N2 C17 H17C 109.5
H18A C18 H18B 109.5
H18A C18 H18C 109.5
H18B C18 H18C 109.5
N2 C18 H18A 109.5
N2 C18 H18B 109.5
N2 C18 H18C 109.5
C20 C19 H19 123.7
C20 C19 La1 81.45(14)
C22 C19 H19 123.7
C22 C19 C20 107.6(2)
C22 C19 La1 82.21(13)
La1 C19 H19 123.7
C19 C20 H20 124.5
C19 C20 La1 71.52(14)
C21 C20 C19 108.1(3)
C21 C20 H20 124.5
C21 C20 La1 85.87(15)
La1 C20 H20 124.5
C20 C21 C23 129.2(3)
C20 C21 N3 107.6(3)
N3 C21 C23 123.1(3)
C19 C22 C24 129.4(3)
C19 C22 La1 71.45(13)
C19 C22 N3 107.0(2)
C24 C22 La1 114.98(17)
N3 C22 C24 123.4(2)
N3 C22 La1 84.55(13)
C21 C23 H23A 109.5
C21 C23 H23B 109.5
C21 C23 H23C 109.5
H23A C23 H23B 109.5
H23A C23 H23C 109.5
H23B C23 H23C 109.5
C22 C24 H24A 109.5
C22 C24 H24B 109.5
C22 C24 H24C 109.5
H24A C24 H24B 109.5
H24A C24 H24C 109.5
H24B C24 H24C 109.5
H25A C25 H25B 107.7
N3 C25 H25A 108.9
N3 C25 H25B 108.9
N3 C25 Si1 113.28(18)
Si1 C25 H25A 108.9
Si1 C25 H25B 108.9
H26A C26 H26B 109.5
H26A C26 H26C 109.5
H26B C26 H26C 109.5
Si1 C26 H26A 109.5
Si1 C26 H26B 109.5
Si1 C26 H26C 109.5
H27A C27 H27B 109.5
H27A C27 H27C 109.5
H27B C27 H27C 109.5
Si1 C27 H27A 109.5
Si1 C27 H27B 109.5
Si1 C27 H27C 109.5
C28 C33 H33 120.0
C28 C33 C32 120.0
C32 C33 H33 120.0
C33 C28 N4 118.27(14)
C29 C28 C33 120.0
C29 C28 N4 121.64(14)
C28 C29 H29 120.0
C28 C29 C30 120.0
C30 C29 H29 120.0
C29 C30 H30 120.0
C31 C30 C29 120.0
C31 C30 H30 120.0
C30 C31 H31 120.0
C30 C31 C32 120.0
C32 C31 H31 120.0
C33 C32 H32 120.0
C31 C32 C33 120.0
C31 C32 H32 120.0
C1 La1 C2 29.36(8)
C1 La1 C19 111.15(8)
C1 La1 C20 130.23(8)
C1 La1 C22 118.05(8)
C1 La1 N1 59.75(7)
C1 La1 N2 80.23(8)
C2 La1 C19 82.33(8)
C2 La1 C20 101.26(8)
C2 La1 C22 94.40(7)
C2 La1 N1 48.18(7)
C10 La1 C1 121.22(9)
C10 La1 C2 127.83(8)
C10 La1 C19 105.20(8)
C10 La1 C20 78.36(8)
C10 La1 C22 115.12(7)
C10 La1 N1 80.76(7)
C10 La1 N2 62.91(7)
C19 La1 C20 27.03(8)
C19 La1 C22 26.34(7)
C19 La1 N1 83.93(7)
C20 La1 C22 42.96(8)
N1 La1 C20 82.64(7)
N1 La1 C22 109.36(6)
N2 La1 C2 108.23(7)
N2 La1 C19 167.30(7)
N2 La1 C20 140.49(8)
N2 La1 C22 152.29(6)
N2 La1 N1 97.78(6)
N4 La1 C1 111.02(8)
N4 La1 C2 121.94(7)
N4 La1 C10 108.53(8)
N4 La1 C19 96.86(7)
N4 La1 C20 102.60(7)
N4 La1 C22 70.61(7)
N4 La1 N1 169.98(6)
N4 La1 N2 83.67(6)
C7 N1 C8 115.1(2)
C7 N1 C9 112.8(2)
C7 N1 La1 81.36(13)
C8 N1 C9 108.1(2)
C8 N1 La1 109.03(16)
C9 N1 La1 128.47(18)
C16 N2 C17 114.3(2)
C16 N2 C18 110.1(2)
C16 N2 La1 98.73(12)
C17 N2 C18 107.9(2)
C17 N2 La1 111.32(15)
C18 N2 La1 114.35(16)
C21 N3 C22 109.6(2)
C21 N3 C25 126.3(2)
C22 N3 C25 124.0(2)
C28 N4 La1 109.57(13)
C28 N4 Si1 120.64(15)
Si1 N4 La1 129.68(11)
C26 Si1 C25 108.09(16)
C26 Si1 C27 107.23(17)
C27 Si1 C25 106.68(14)
N4 Si1 C25 105.03(11)
N4 Si1 C26 114.40(14)
N4 Si1 C27 114.95(14)

loop_
_geom_bond_atom_site_label_1
_geom_bond_atom_site_label_2
_geom_bond_distance
C1 H1A 0.9700
C1 H1B 0.9700
C1 C2 1.439(4)
C1 La1 2.620(3)
C2 C3 1.431(4)
C2 C7 1.415(4)
C2 La1 2.931(2)
C3 H3 0.9300
C3 C4 1.360(5)
C4 H4 0.9300
C4 C5 1.371(5)
C5 H5 0.9300
C5 C6 1.382(4)
C6 H6 0.9300
C6 C7 1.397(4)
C7 N1 1.438(3)
C8 H8A 0.9600
C8 H8B 0.9600
C8 H8C 0.9600
C8 N1 1.464(4)
C9 H9A 0.9600
C9 H9B 0.9600
C9 H9C 0.9600
C9 N1 1.471(3)
C10 H10A 0.9700
C10 H10B 0.9700
C10 C11 1.463(3)
C10 La1 2.576(2)
C11 C12 1.401(4)
C11 C16 1.413(3)
C12 H12 0.9300
C12 C13 1.382(4)
C13 H13 0.9300
C13 C14 1.382(4)
C14 H14 0.9300
C14 C15 1.373(4)
C15 H15 0.9300
C15 C16 1.391(3)
C16 N2 1.453(3)
C17 H17A 0.9600
C17 H17B 0.9600
C17 H17C 0.9600
C17 N2 1.475(3)
C18 H18A 0.9600
C18 H18B 0.9600
C18 H18C 0.9600
C18 N2 1.478(3)
C19 H19 0.9800
C19 C20 1.408(4)
C19 C22 1.375(4)
C19 La1 2.938(2)
C20 H20 0.9800
C20 C21 1.359(4)
C20 La1 3.063(3)
C21 C23 1.497(4)
C21 N3 1.372(3)
C22 C24 1.485(4)
C22 La1 3.070(2)
C22 N3 1.378(3)
C23 H23A 0.9600
C23 H23B 0.9600
C23 H23C 0.9600
C24 H24A 0.9600
C24 H24B 0.9600
C24 H24C 0.9600
C25 H25A 0.9700
C25 H25B 0.9700
C25 N3 1.462(3)
C25 Si1 1.908(3)
C26 H26A 0.9600
C26 H26B 0.9600
C26 H26C 0.9600
C26 Si1 1.865(3)
C27 H27A 0.9600
C27 H27B 0.9600
C27 H27C 0.9600
C27 Si1 1.871(3)
C33 H33 0.9300
C33 C28 1.3900
C33 C32 1.3900
C28 C29 1.3900
C28 N4 1.426(2)
C29 H29 0.9300
C29 C30 1.3900
C30 H30 0.9300
C30 C31 1.3900
C31 H31 0.9300
C31 C32 1.3900
C32 H32 0.9300
La1 N1 3.016(2)
La1 N2 2.8436(19)
La1 N4 2.463(2)
N4 Si1 1.707(2)
